data_7105977
loop_
_publ_author_name
'Leen E. E. Broeckx'
'Martin Lutz'
'Dieter Vogt'
'Christian Muller'

_publ_section_title
;
 C-H Activation of 2,4,6-Triphenylphosphinine: Unprecedented Formation of
 Cyclometalated [(P^C)Ir(III)] and [(P^C)Rh(III)] Complexes
;
_journal_name_full Chem.Commun.
_journal_page_first 2003
_journal_paper_doi 10.1039/c0cc04660d
_journal_volume 47
_journal_year 2011
_chemical_formula_moiety 'C33 H31 Cl Ir P'
_chemical_formula_sum 'C33 H31 Cl Ir P'
_chemical_formula_weight 686.20
_chemical_name_systematic
;
?
;
_space_group_IT_number 19
_symmetry_cell_setting orthorhombic
_symmetry_space_group_name_Hall 'P 2ac 2ab'
_symmetry_space_group_name_H-M 'P 21 21 21'
_atom_sites_solution_hydrogens geom
_atom_sites_solution_primary direct
_atom_sites_solution_secondary difmap
_audit_creation_method SHELXL-97
_cell_angle_alpha 90.00
_cell_angle_beta 90.00
_cell_angle_gamma 90.00
_cell_formula_units_Z 4
_cell_length_a 7.1991(8)
_cell_length_b 14.1332(15)
_cell_length_c 25.829(3)
_cell_measurement_reflns_used 9915
_cell_measurement_temperature 150(2)
_cell_measurement_theta_max 27.42
_cell_measurement_theta_min 2.77
_cell_volume 2628.0(5)
_computing_cell_refinement Saint
_computing_data_collection ApexII
_computing_data_reduction 'Saint, Sadabs'
_computing_structure_refinement 'SHELXL-97 (Sheldrick, 1997)'
_computing_structure_solution 'SHELXS-97 (Sheldrick, 1990)'
_diffrn_ambient_temperature 150(2)
_diffrn_measured_fraction_theta_full 0.998
_diffrn_measured_fraction_theta_max 0.998
_diffrn_measurement_device_type 'Bruker ApexII'
_diffrn_measurement_method '\f and \w scans'
_diffrn_radiation_monochromator graphite
_diffrn_radiation_source 'fine-focus sealed tube'
_diffrn_radiation_type MoK\a
_diffrn_radiation_wavelength 0.71073
_diffrn_reflns_av_R_equivalents 0.0532
_diffrn_reflns_av_sigmaI/netI 0.0397
_diffrn_reflns_limit_h_max 9
_diffrn_reflns_limit_h_min -9
_diffrn_reflns_limit_k_max 18
_diffrn_reflns_limit_k_min -18
_diffrn_reflns_limit_l_max 33
_diffrn_reflns_limit_l_min -33
_diffrn_reflns_number 31203
_diffrn_reflns_theta_full 27.47
_diffrn_reflns_theta_max 27.47
_diffrn_reflns_theta_min 1.58
_exptl_absorpt_coefficient_mu 5.264
_exptl_absorpt_correction_T_max 0.8571
_exptl_absorpt_correction_T_min 0.3433
_exptl_absorpt_correction_type analytical
_exptl_absorpt_process_details SADABS-2008/1
_exptl_crystal_colour orange
_exptl_crystal_density_diffrn 1.734
_exptl_crystal_density_method 'not measured'
_exptl_crystal_description needle
_exptl_crystal_F_000 1352
_exptl_crystal_size_max 0.23
_exptl_crystal_size_mid 0.06
_exptl_crystal_size_min 0.04
_refine_diff_density_max 1.982
_refine_diff_density_min -1.333
_refine_diff_density_rms 0.121
_refine_ls_abs_structure_details 'Flack H D (1983), Acta Cryst. A39, 876-881'
_refine_ls_abs_structure_Flack -0.016(6)
_refine_ls_extinction_method none
_refine_ls_goodness_of_fit_ref 1.051
_refine_ls_hydrogen_treatment constr
_refine_ls_matrix_type full
_refine_ls_number_parameters 330
_refine_ls_number_reflns 6014
_refine_ls_number_restraints 0
_refine_ls_restrained_S_all 1.051
_refine_ls_R_factor_all 0.0314
_refine_ls_R_factor_gt 0.0261
_refine_ls_shift/su_max 0.001
_refine_ls_shift/su_mean 0.000
_refine_ls_structure_factor_coef Fsqd
_refine_ls_weighting_details 'calc w=1/[\s^2^(Fo^2^)+(0.0331P)^2^+0.3335P] where P=(Fo^2^+2Fc^2^)/3'
_refine_ls_weighting_scheme calc
_refine_ls_wR_factor_gt 0.0584
_refine_ls_wR_factor_ref 0.0610
_reflns_number_gt 5582
_reflns_number_total 6014
_reflns_threshold_expression I>2\s(I)
_cod_data_source_file C0CC04660D.TXT
_cod_data_source_block l0094a
_cod_database_code 7105977

loop_
_symmetry_equiv_pos_as_xyz
'x, y, z'
'-x+1/2, -y, z+1/2'
'x+1/2, -y+1/2, -z'
'-x, y+1/2, -z+1/2'

loop_
_atom_site_label
_atom_site_type_symbol
_atom_site_fract_x
_atom_site_fract_y
_atom_site_fract_z
_atom_site_U_iso_or_equiv
_atom_site_adp_type
_atom_site_occupancy
_atom_site_symmetry_multiplicity
_atom_site_calc_flag
_atom_site_refinement_flags
_atom_site_disorder_assembly
_atom_site_disorder_group
Ir1 Ir 0.57057(2) 0.397679(12) 0.610293(6) 0.01581(5) Uani 1 1 d . . .
Cl1 Cl 0.81916(16) 0.42964(8) 0.55150(5) 0.0258(3) Uani 1 1 d . . .
P1 P 0.72830(16) 0.35043(8) 0.68042(4) 0.0168(2) Uani 1 1 d . . .
C1 C 0.7604(6) 0.2504(3) 0.71758(17) 0.0180(9) Uani 1 1 d . . .
C2 C 0.7837(6) 0.2599(3) 0.77158(17) 0.0200(9) Uani 1 1 d . . .
H2 H 0.7970 0.2029 0.7907 0.024 Uiso 1 1 calc R . .
C3 C 0.7891(6) 0.3435(3) 0.79975(17) 0.0187(9) Uani 1 1 d . . .
C4 C 0.7794(7) 0.4322(3) 0.77518(18) 0.0219(10) Uani 1 1 d . . .
H4 H 0.7954 0.4871 0.7959 0.026 Uiso 1 1 calc R . .
C5 C 0.7479(6) 0.4446(3) 0.72250(17) 0.0165(9) Uani 1 1 d . . .
C6 C 0.7127(6) 0.5340(3) 0.69465(17) 0.0181(9) Uani 1 1 d . . .
C7 C 0.6357(7) 0.5266(3) 0.64434(18) 0.0197(10) Uani 1 1 d . . .
C8 C 0.6016(6) 0.6106(3) 0.61780(17) 0.0226(9) Uani 1 1 d . . .
H8 H 0.5536 0.6078 0.5836 0.027 Uiso 1 1 calc R . .
C9 C 0.6360(7) 0.6985(4) 0.64015(19) 0.0246(10) Uani 1 1 d . . .
H9 H 0.6081 0.7548 0.6217 0.030 Uiso 1 1 calc R . .
C10 C 0.7111(7) 0.7034(3) 0.68944(18) 0.0264(11) Uani 1 1 d . . .
H10 H 0.7333 0.7634 0.7049 0.032 Uiso 1 1 calc R . .
C11 C 0.7534(7) 0.6222(3) 0.71608(18) 0.0248(11) Uani 1 1 d . . .
H11 H 0.8106 0.6260 0.7492 0.030 Uiso 1 1 calc R . .
C12 C 0.7681(6) 0.1557(3) 0.69341(17) 0.0185(9) Uani 1 1 d . . .
C13 C 0.6836(6) 0.0777(3) 0.71670(19) 0.0225(10) Uani 1 1 d . . .
H13 H 0.6181 0.0859 0.7483 0.027 Uiso 1 1 calc R . .
C14 C 0.6934(7) -0.0112(4) 0.69469(19) 0.0272(11) Uani 1 1 d . . .
H14 H 0.6344 -0.0632 0.7112 0.033 Uiso 1 1 calc R . .
C15 C 0.7893(7) -0.0250(3) 0.6484(2) 0.0278(11) Uani 1 1 d . . .
H15 H 0.7956 -0.0862 0.6333 0.033 Uiso 1 1 calc R . .
C16 C 0.8746(6) 0.0505(4) 0.62492(19) 0.0260(11) Uani 1 1 d . . .
H16 H 0.9422 0.0415 0.5937 0.031 Uiso 1 1 calc R . .
C17 C 0.8620(7) 0.1403(3) 0.64683(18) 0.0225(10) Uani 1 1 d . . .
H17 H 0.9187 0.1923 0.6297 0.027 Uiso 1 1 calc R . .
C18 C 0.7996(7) 0.3381(3) 0.85715(18) 0.0225(10) Uani 1 1 d . . .
C19 C 0.8947(6) 0.2659(4) 0.88195(19) 0.0273(11) Uani 1 1 d . . .
H19 H 0.9577 0.2195 0.8620 0.033 Uiso 1 1 calc R . .
C20 C 0.8992(8) 0.2605(4) 0.9360(2) 0.0346(13) Uani 1 1 d . . .
H20 H 0.9658 0.2109 0.9525 0.042 Uiso 1 1 calc R . .
C21 C 0.8069(9) 0.3270(5) 0.9651(2) 0.0435(16) Uani 1 1 d . . .
H21 H 0.8090 0.3229 1.0018 0.052 Uiso 1 1 calc R . .
C22 C 0.7120(8) 0.3991(4) 0.94149(19) 0.0381(13) Uani 1 1 d . . .
H22 H 0.6491 0.4451 0.9618 0.046 Uiso 1 1 calc R . .
C23 C 0.7079(7) 0.4048(4) 0.88781(19) 0.0300(10) Uani 1 1 d . . .
H23 H 0.6415 0.4549 0.8717 0.036 Uiso 1 1 calc R . .
C24 C 0.3095(6) 0.3321(3) 0.63250(18) 0.0215(10) Uani 1 1 d . . .
C25 C 0.3803(6) 0.2737(3) 0.59062(18) 0.0208(10) Uani 1 1 d . . .
C26 C 0.3949(6) 0.3313(3) 0.54636(18) 0.0206(10) Uani 1 1 d . . .
C27 C 0.3309(6) 0.4256(3) 0.55888(18) 0.0185(10) Uani 1 1 d . . .
C28 C 0.2725(6) 0.4249(3) 0.6122(2) 0.0240(10) Uani 1 1 d . . .
C29 C 0.2613(7) 0.2986(4) 0.68561(18) 0.0287(11) Uani 1 1 d . . .
H29A H 0.2549 0.3528 0.7092 0.043 Uiso 1 1 calc R . .
H29B H 0.3566 0.2543 0.6977 0.043 Uiso 1 1 calc R . .
H29C H 0.1406 0.2666 0.6848 0.043 Uiso 1 1 calc R . .
C30 C 0.4116(8) 0.1685(3) 0.59354(19) 0.0279(11) Uani 1 1 d . . .
H30A H 0.2927 0.1355 0.5896 0.042 Uiso 1 1 calc R . .
H30B H 0.4665 0.1524 0.6271 0.042 Uiso 1 1 calc R . .
H30C H 0.4961 0.1490 0.5658 0.042 Uiso 1 1 calc R . .
C31 C 0.4642(7) 0.3028(4) 0.49413(18) 0.0276(11) Uani 1 1 d . . .
H31A H 0.5162 0.2388 0.4959 0.041 Uiso 1 1 calc R . .
H31B H 0.5606 0.3471 0.4828 0.041 Uiso 1 1 calc R . .
H31C H 0.3611 0.3037 0.4694 0.041 Uiso 1 1 calc R . .
C32 C 0.3065(7) 0.5044(4) 0.52079(19) 0.0281(11) Uani 1 1 d . . .
H32A H 0.4222 0.5135 0.5014 0.042 Uiso 1 1 calc R . .
H32B H 0.2752 0.5628 0.5393 0.042 Uiso 1 1 calc R . .
H32C H 0.2061 0.4884 0.4967 0.042 Uiso 1 1 calc R . .
C33 C 0.1774(7) 0.5052(4) 0.63899(19) 0.0262(11) Uani 1 1 d . . .
H33A H 0.0443 0.5037 0.6310 0.039 Uiso 1 1 calc R . .
H33B H 0.2303 0.5652 0.6270 0.039 Uiso 1 1 calc R . .
H33C H 0.1952 0.4994 0.6765 0.039 Uiso 1 1 calc R . .

loop_
_atom_site_aniso_label
_atom_site_aniso_U_11
_atom_site_aniso_U_22
_atom_site_aniso_U_33
_atom_site_aniso_U_23
_atom_site_aniso_U_13
_atom_site_aniso_U_12
Ir1 0.01756(7) 0.01749(8) 0.01237(8) -0.00035(7) -0.00076(7) -0.00072(7)
Cl1 0.0243(6) 0.0324(6) 0.0207(6) -0.0020(5) 0.0052(5) -0.0052(5)
P1 0.0201(5) 0.0170(5) 0.0132(6) -0.0008(4) -0.0022(4) 0.0000(5)
C1 0.020(2) 0.021(2) 0.013(2) -0.0003(17) 0.0012(17) 0.0031(18)
C2 0.024(2) 0.023(2) 0.013(2) 0.0040(17) -0.0012(18) 0.001(2)
C3 0.020(2) 0.026(2) 0.011(2) -0.0021(18) -0.0010(18) -0.004(2)
C4 0.026(2) 0.024(2) 0.016(2) -0.0048(18) -0.0011(19) -0.001(2)
C5 0.017(2) 0.018(2) 0.015(2) -0.0005(17) 0.0008(17) -0.0018(17)
C6 0.017(2) 0.023(2) 0.014(2) -0.0019(18) 0.0042(18) -0.0019(19)
C7 0.019(2) 0.024(2) 0.017(2) -0.0036(19) 0.0025(18) 0.0009(19)
C8 0.022(2) 0.025(2) 0.021(2) -0.001(2) -0.0012(17) -0.003(2)
C9 0.029(2) 0.018(2) 0.026(3) 0.004(2) 0.001(2) 0.002(2)
C10 0.036(3) 0.020(2) 0.023(3) -0.009(2) 0.009(2) -0.005(2)
C11 0.032(3) 0.026(3) 0.016(2) -0.0020(19) 0.002(2) -0.004(2)
C12 0.016(2) 0.026(2) 0.014(2) 0.0001(17) -0.0044(17) 0.0050(19)
C13 0.022(2) 0.025(2) 0.020(2) 0.0052(18) -0.0003(19) 0.0020(19)
C14 0.030(3) 0.024(2) 0.028(3) 0.007(2) -0.004(2) -0.001(2)
C15 0.031(3) 0.018(2) 0.034(3) -0.007(2) -0.007(2) 0.007(2)
C16 0.024(2) 0.033(3) 0.021(3) -0.004(2) 0.0005(18) 0.006(2)
C17 0.026(2) 0.027(2) 0.015(2) 0.0004(19) 0.0004(19) -0.003(2)
C18 0.025(2) 0.028(2) 0.015(2) -0.0029(19) -0.0011(19) -0.010(2)
C19 0.025(2) 0.032(3) 0.024(3) 0.003(2) -0.001(2) -0.006(2)
C20 0.041(3) 0.040(3) 0.023(3) 0.008(2) -0.012(2) -0.013(3)
C21 0.058(4) 0.062(4) 0.010(3) -0.002(3) 0.003(3) -0.026(3)
C22 0.055(3) 0.041(3) 0.018(2) -0.015(3) 0.005(2) -0.009(3)
C23 0.038(2) 0.031(2) 0.021(2) -0.004(3) 0.000(2) -0.007(2)
C24 0.017(2) 0.028(3) 0.019(2) 0.0032(19) -0.0053(18) -0.006(2)
C25 0.024(2) 0.019(2) 0.020(2) 0.0057(18) -0.0047(18) -0.0039(18)
C26 0.018(2) 0.028(2) 0.015(2) -0.0024(18) -0.0054(18) -0.0042(19)
C27 0.015(2) 0.026(2) 0.015(2) -0.0045(17) -0.0023(17) 0.0021(18)
C28 0.019(2) 0.031(2) 0.022(2) -0.004(2) 0.000(2) -0.0056(18)
C29 0.026(2) 0.041(3) 0.019(2) 0.008(2) 0.001(2) -0.007(2)
C30 0.032(3) 0.020(2) 0.032(3) 0.0009(18) -0.010(2) -0.001(2)
C31 0.031(3) 0.032(3) 0.019(2) -0.008(2) -0.002(2) 0.003(2)
C32 0.031(3) 0.032(3) 0.022(3) 0.003(2) -0.007(2) 0.002(2)
C33 0.024(3) 0.030(3) 0.025(3) -0.008(2) 0.002(2) 0.007(2)

loop_
_atom_type_symbol
_atom_type_description
_atom_type_scat_dispersion_real
_atom_type_scat_dispersion_imag
_atom_type_scat_source
C C 0.0033 0.0016 'International Tables Vol C Tables 4.2.6.8 and 6.1.1.4'
H H 0.0000 0.0000 'International Tables Vol C Tables 4.2.6.8 and 6.1.1.4'
Cl Cl 0.1484 0.1585 'International Tables Vol C Tables 4.2.6.8 and 6.1.1.4'
Ir Ir -1.4442 7.9887 'International Tables Vol C Tables 4.2.6.8 and 6.1.1.4'
P P 0.1023 0.0942 'International Tables Vol C Tables 4.2.6.8 and 6.1.1.4'

loop_
_geom_angle_atom_site_label_1
_geom_angle_atom_site_label_2
_geom_angle_atom_site_label_3
_geom_angle
_geom_angle_site_symmetry_1
_geom_angle_site_symmetry_3
_geom_angle_publ_flag
C7 Ir1 C24 117.26(18) . . ?
C7 Ir1 C28 93.32(18) . . ?
C24 Ir1 C28 38.57(17) . . ?
C7 Ir1 C27 105.90(18) . . ?
C24 Ir1 C27 63.90(17) . . ?
C28 Ir1 C27 38.26(18) . . ?
C7 Ir1 P1 78.72(14) . . ?
C24 Ir1 P1 95.62(13) . . ?
C28 Ir1 P1 122.22(15) . . ?
C27 Ir1 P1 159.05(12) . . ?
C7 Ir1 C25 154.65(18) . . ?
C24 Ir1 C25 37.97(17) . . ?
C28 Ir1 C25 63.24(17) . . ?
C27 Ir1 C25 62.29(16) . . ?
P1 Ir1 C25 104.81(12) . . ?
C7 Ir1 C26 142.43(17) . . ?
C24 Ir1 C26 62.36(17) . . ?
C28 Ir1 C26 62.86(17) . . ?
C27 Ir1 C26 37.53(16) . . ?
P1 Ir1 C26 138.04(12) . . ?
C25 Ir1 C26 35.91(16) . . ?
C7 Ir1 Cl1 86.23(13) . . ?
C24 Ir1 Cl1 153.64(13) . . ?
C28 Ir1 Cl1 135.88(14) . . ?
C27 Ir1 Cl1 99.72(12) . . ?
P1 Ir1 Cl1 100.98(4) . . ?
C25 Ir1 Cl1 116.95(12) . . ?
C26 Ir1 Cl1 91.88(12) . . ?
C5 P1 C1 105.7(2) . . ?
C5 P1 Ir1 108.75(15) . . ?
C1 P1 Ir1 139.71(16) . . ?
C2 C1 C12 119.9(4) . . ?
C2 C1 P1 119.3(3) . . ?
C12 C1 P1 120.8(3) . . ?
C3 C2 C1 127.0(4) . . ?
C3 C2 H2 116.5 . . ?
C1 C2 H2 116.5 . . ?
C2 C3 C4 121.4(4) . . ?
C2 C3 C18 118.7(4) . . ?
C4 C3 C18 119.9(4) . . ?
C5 C4 C3 124.2(4) . . ?
C5 C4 H4 117.9 . . ?
C3 C4 H4 117.9 . . ?
C4 C5 C6 127.8(4) . . ?
C4 C5 P1 122.2(3) . . ?
C6 C5 P1 109.9(3) . . ?
C11 C6 C7 120.9(4) . . ?
C11 C6 C5 122.4(4) . . ?
C7 C6 C5 116.8(4) . . ?
C8 C7 C6 117.2(4) . . ?
C8 C7 Ir1 120.0(3) . . ?
C6 C7 Ir1 122.8(4) . . ?
C9 C8 C7 121.7(4) . . ?
C9 C8 H8 119.2 . . ?
C7 C8 H8 119.2 . . ?
C10 C9 C8 119.7(4) . . ?
C10 C9 H9 120.1 . . ?
C8 C9 H9 120.1 . . ?
C11 C10 C9 120.3(5) . . ?
C11 C10 H10 119.8 . . ?
C9 C10 H10 119.8 . . ?
C10 C11 C6 120.1(4) . . ?
C10 C11 H11 120.0 . . ?
C6 C11 H11 120.0 . . ?
C13 C12 C17 117.3(4) . . ?
C13 C12 C1 121.1(4) . . ?
C17 C12 C1 121.5(4) . . ?
C14 C13 C12 121.3(5) . . ?
C14 C13 H13 119.4 . . ?
C12 C13 H13 119.4 . . ?
C13 C14 C15 120.4(5) . . ?
C13 C14 H14 119.8 . . ?
C15 C14 H14 119.8 . . ?
C16 C15 C14 119.4(4) . . ?
C16 C15 H15 120.3 . . ?
C14 C15 H15 120.3 . . ?
C15 C16 C17 120.0(4) . . ?
C15 C16 H16 120.0 . . ?
C17 C16 H16 120.0 . . ?
C16 C17 C12 121.6(4) . . ?
C16 C17 H17 119.2 . . ?
C12 C17 H17 119.2 . . ?
C19 C18 C23 117.9(4) . . ?
C19 C18 C3 121.6(4) . . ?
C23 C18 C3 120.5(5) . . ?
C18 C19 C20 120.9(5) . . ?
C18 C19 H19 119.6 . . ?
C20 C19 H19 119.6 . . ?
C21 C20 C19 119.8(5) . . ?
C21 C20 H20 120.1 . . ?
C19 C20 H20 120.1 . . ?
C22 C21 C20 120.3(5) . . ?
C22 C21 H21 119.8 . . ?
C20 C21 H21 119.8 . . ?
C21 C22 C23 119.9(5) . . ?
C21 C22 H22 120.0 . . ?
C23 C22 H22 120.0 . . ?
C22 C23 C18 121.1(5) . . ?
C22 C23 H23 119.5 . . ?
C18 C23 H23 119.5 . . ?
C28 C24 C25 108.2(4) . . ?
C28 C24 C29 125.5(5) . . ?
C25 C24 C29 125.9(4) . . ?
C28 C24 Ir1 71.0(3) . . ?
C25 C24 Ir1 75.0(3) . . ?
C29 C24 Ir1 125.4(3) . . ?
C26 C25 C24 107.7(4) . . ?
C26 C25 C30 126.9(4) . . ?
C24 C25 C30 125.1(4) . . ?
C26 C25 Ir1 72.1(3) . . ?
C24 C25 Ir1 67.0(3) . . ?
C30 C25 Ir1 131.1(3) . . ?
C25 C26 C27 109.1(4) . . ?
C25 C26 C31 127.1(4) . . ?
C27 C26 C31 123.8(4) . . ?
C25 C26 Ir1 72.0(3) . . ?
C27 C26 Ir1 68.6(2) . . ?
C31 C26 Ir1 125.4(3) . . ?
C28 C27 C26 107.5(4) . . ?
C28 C27 C32 126.8(4) . . ?
C26 C27 C32 125.2(4) . . ?
C28 C27 Ir1 69.7(3) . . ?
C26 C27 Ir1 73.8(2) . . ?
C32 C27 Ir1 128.2(3) . . ?
C24 C28 C27 107.5(4) . . ?
C24 C28 C33 127.5(5) . . ?
C27 C28 C33 124.8(4) . . ?
C24 C28 Ir1 70.4(3) . . ?
C27 C28 Ir1 72.1(3) . . ?
C33 C28 Ir1 126.5(3) . . ?
C24 C29 H29A 109.5 . . ?
C24 C29 H29B 109.5 . . ?
H29A C29 H29B 109.5 . . ?
C24 C29 H29C 109.5 . . ?
H29A C29 H29C 109.5 . . ?
H29B C29 H29C 109.5 . . ?
C25 C30 H30A 109.5 . . ?
C25 C30 H30B 109.5 . . ?
H30A C30 H30B 109.5 . . ?
C25 C30 H30C 109.5 . . ?
H30A C30 H30C 109.5 . . ?
H30B C30 H30C 109.5 . . ?
C26 C31 H31A 109.5 . . ?
C26 C31 H31B 109.5 . . ?
H31A C31 H31B 109.5 . . ?
C26 C31 H31C 109.5 . . ?
H31A C31 H31C 109.5 . . ?
H31B C31 H31C 109.5 . . ?
C27 C32 H32A 109.5 . . ?
C27 C32 H32B 109.5 . . ?
H32A C32 H32B 109.5 . . ?
C27 C32 H32C 109.5 . . ?
H32A C32 H32C 109.5 . . ?
H32B C32 H32C 109.5 . . ?
C28 C33 H33A 109.5 . . ?
C28 C33 H33B 109.5 . . ?
H33A C33 H33B 109.5 . . ?
C28 C33 H33C 109.5 . . ?
H33A C33 H33C 109.5 . . ?
H33B C33 H33C 109.5 . . ?

loop_
_geom_bond_atom_site_label_1
_geom_bond_atom_site_label_2
_geom_bond_distance
_geom_bond_site_symmetry_2
_geom_bond_publ_flag
Ir1 C7 2.076(5) . ?
Ir1 C24 2.173(5) . ?
Ir1 C28 2.181(5) . ?
Ir1 C27 2.213(4) . ?
Ir1 P1 2.2396(12) . ?
Ir1 C25 2.281(4) . ?
Ir1 C26 2.282(4) . ?
Ir1 Cl1 2.3902(12) . ?
P1 C5 1.724(4) . ?
P1 C1 1.724(5) . ?
C1 C2 1.411(6) . ?
C1 C12 1.479(6) . ?
C2 C3 1.389(6) . ?
C2 H2 0.9500 . ?
C3 C4 1.406(6) . ?
C3 C18 1.486(6) . ?
C4 C5 1.391(6) . ?
C4 H4 0.9500 . ?
C5 C6 1.476(6) . ?
C6 C11 1.395(6) . ?
C6 C7 1.417(6) . ?
C7 C8 1.393(6) . ?
C8 C9 1.392(7) . ?
C8 H8 0.9500 . ?
C9 C10 1.385(7) . ?
C9 H9 0.9500 . ?
C10 C11 1.373(7) . ?
C10 H10 0.9500 . ?
C11 H11 0.9500 . ?
C12 C13 1.395(6) . ?
C12 C17 1.397(6) . ?
C13 C14 1.380(7) . ?
C13 H13 0.9500 . ?
C14 C15 1.394(7) . ?
C14 H14 0.9500 . ?
C15 C16 1.373(7) . ?
C15 H15 0.9500 . ?
C16 C17 1.391(7) . ?
C16 H16 0.9500 . ?
C17 H17 0.9500 . ?
C18 C19 1.386(7) . ?
C18 C23 1.397(7) . ?
C19 C20 1.398(7) . ?
C19 H19 0.9500 . ?
C20 C21 1.375(8) . ?
C20 H20 0.9500 . ?
C21 C22 1.370(9) . ?
C21 H21 0.9500 . ?
C22 C23 1.389(7) . ?
C22 H22 0.9500 . ?
C23 H23 0.9500 . ?
C24 C28 1.438(7) . ?
C24 C25 1.452(7) . ?
C24 C29 1.492(6) . ?
C25 C26 1.407(6) . ?
C25 C30 1.507(6) . ?
C26 C27 1.447(6) . ?
C26 C31 1.493(6) . ?
C27 C28 1.440(7) . ?
C27 C32 1.496(6) . ?
C28 C33 1.495(6) . ?
C29 H29A 0.9800 . ?
C29 H29B 0.9800 . ?
C29 H29C 0.9800 . ?
C30 H30A 0.9800 . ?
C30 H30B 0.9800 . ?
C30 H30C 0.9800 . ?
C31 H31A 0.9800 . ?
C31 H31B 0.9800 . ?
C31 H31C 0.9800 . ?
C32 H32A 0.9800 . ?
C32 H32B 0.9800 . ?
C32 H32C 0.9800 . ?
C33 H33A 0.9800 . ?
C33 H33B 0.9800 . ?
C33 H33C 0.9800 . ?

loop_
_geom_torsion_atom_site_label_1
_geom_torsion_atom_site_label_2
_geom_torsion_atom_site_label_3
_geom_torsion_atom_site_label_4
_geom_torsion
_geom_torsion_site_symmetry_1
_geom_torsion_site_symmetry_2
_geom_torsion_site_symmetry_3
_geom_torsion_site_symmetry_4
_geom_torsion_publ_flag
C7 Ir1 P1 C5 14.3(2) . . . . ?
C24 Ir1 P1 C5 -102.4(2) . . . . ?
C28 Ir1 P1 C5 -72.5(2) . . . . ?
C27 Ir1 P1 C5 -90.8(4) . . . . ?
C25 Ir1 P1 C5 -139.9(2) . . . . ?
C26 Ir1 P1 C5 -156.4(2) . . . . ?
Cl1 Ir1 P1 C5 98.17(16) . . . . ?
C7 Ir1 P1 C1 161.7(3) . . . . ?
C24 Ir1 P1 C1 44.9(3) . . . . ?
C28 Ir1 P1 C1 74.9(3) . . . . ?
C27 Ir1 P1 C1 56.6(4) . . . . ?
C25 Ir1 P1 C1 7.5(3) . . . . ?
C26 Ir1 P1 C1 -9.1(3) . . . . ?
Cl1 Ir1 P1 C1 -114.5(2) . . . . ?
C5 P1 C1 C2 3.6(4) . . . . ?
Ir1 P1 C1 C2 -144.4(3) . . . . ?
C5 P1 C1 C12 -175.0(4) . . . . ?
Ir1 P1 C1 C12 37.1(5) . . . . ?
C12 C1 C2 C3 176.7(5) . . . . ?
P1 C1 C2 C3 -1.9(7) . . . . ?
C1 C2 C3 C4 -3.0(8) . . . . ?
C1 C2 C3 C18 175.1(4) . . . . ?
C2 C3 C4 C5 5.8(8) . . . . ?
C18 C3 C4 C5 -172.3(4) . . . . ?
C3 C4 C5 C6 171.7(5) . . . . ?
C3 C4 C5 P1 -3.3(7) . . . . ?
C1 P1 C5 C4 -1.2(4) . . . . ?
Ir1 P1 C5 C4 157.5(3) . . . . ?
C1 P1 C5 C6 -177.1(3) . . . . ?
Ir1 P1 C5 C6 -18.3(3) . . . . ?
C4 C5 C6 C11 17.1(7) . . . . ?
P1 C5 C6 C11 -167.4(4) . . . . ?
C4 C5 C6 C7 -163.4(4) . . . . ?
P1 C5 C6 C7 12.2(5) . . . . ?
C11 C6 C7 C8 -0.6(7) . . . . ?
C5 C6 C7 C8 179.9(4) . . . . ?
C11 C6 C7 Ir1 -179.7(3) . . . . ?
C5 C6 C7 Ir1 0.7(6) . . . . ?
C24 Ir1 C7 C8 -98.4(4) . . . . ?
C28 Ir1 C7 C8 -66.7(4) . . . . ?
C27 Ir1 C7 C8 -30.0(4) . . . . ?
P1 Ir1 C7 C8 171.1(4) . . . . ?
C25 Ir1 C7 C8 -88.1(5) . . . . ?
C26 Ir1 C7 C8 -19.1(5) . . . . ?
Cl1 Ir1 C7 C8 69.1(3) . . . . ?
C24 Ir1 C7 C6 80.7(4) . . . . ?
C28 Ir1 C7 C6 112.4(4) . . . . ?
C27 Ir1 C7 C6 149.1(4) . . . . ?
P1 Ir1 C7 C6 -9.8(4) . . . . ?
C25 Ir1 C7 C6 91.0(5) . . . . ?
C26 Ir1 C7 C6 160.0(3) . . . . ?
Cl1 Ir1 C7 C6 -111.8(4) . . . . ?
C6 C7 C8 C9 -1.9(6) . . . . ?
Ir1 C7 C8 C9 177.2(4) . . . . ?
C7 C8 C9 C10 1.9(7) . . . . ?
C8 C9 C10 C11 0.7(7) . . . . ?
C9 C10 C11 C6 -3.1(7) . . . . ?
C7 C6 C11 C10 3.1(7) . . . . ?
C5 C6 C11 C10 -177.4(5) . . . . ?
C2 C1 C12 C13 41.3(6) . . . . ?
P1 C1 C12 C13 -140.1(4) . . . . ?
C2 C1 C12 C17 -137.9(5) . . . . ?
P1 C1 C12 C17 40.7(6) . . . . ?
C17 C12 C13 C14 0.3(7) . . . . ?
C1 C12 C13 C14 -178.9(4) . . . . ?
C12 C13 C14 C15 0.2(7) . . . . ?
C13 C14 C15 C16 0.2(8) . . . . ?
C14 C15 C16 C17 -1.2(7) . . . . ?
C15 C16 C17 C12 1.8(7) . . . . ?
C13 C12 C17 C16 -1.3(7) . . . . ?
C1 C12 C17 C16 177.9(4) . . . . ?
C2 C3 C18 C19 33.6(7) . . . . ?
C4 C3 C18 C19 -148.3(5) . . . . ?
C2 C3 C18 C23 -144.3(5) . . . . ?
C4 C3 C18 C23 33.8(7) . . . . ?
C23 C18 C19 C20 -0.3(7) . . . . ?
C3 C18 C19 C20 -178.3(5) . . . . ?
C18 C19 C20 C21 0.6(8) . . . . ?
C19 C20 C21 C22 -0.6(8) . . . . ?
C20 C21 C22 C23 0.4(9) . . . . ?
C21 C22 C23 C18 -0.2(8) . . . . ?
C19 C18 C23 C22 0.1(7) . . . . ?
C3 C18 C23 C22 178.1(5) . . . . ?
C7 Ir1 C24 C28 57.2(3) . . . . ?
C27 Ir1 C24 C28 -38.0(3) . . . . ?
P1 Ir1 C24 C28 137.4(3) . . . . ?
C25 Ir1 C24 C28 -115.7(4) . . . . ?
C26 Ir1 C24 C28 -80.2(3) . . . . ?
Cl1 Ir1 C24 C28 -93.6(4) . . . . ?
C7 Ir1 C24 C25 172.9(3) . . . . ?
C28 Ir1 C24 C25 115.7(4) . . . . ?
C27 Ir1 C24 C25 77.7(3) . . . . ?
P1 Ir1 C24 C25 -107.0(2) . . . . ?
C26 Ir1 C24 C25 35.4(2) . . . . ?
Cl1 Ir1 C24 C25 22.1(4) . . . . ?
C7 Ir1 C24 C29 -63.4(5) . . . . ?
C28 Ir1 C24 C29 -120.6(6) . . . . ?
C27 Ir1 C24 C29 -158.6(5) . . . . ?
P1 Ir1 C24 C29 16.7(4) . . . . ?
C25 Ir1 C24 C29 123.7(5) . . . . ?
C26 Ir1 C24 C29 159.1(5) . . . . ?
Cl1 Ir1 C24 C29 145.8(3) . . . . ?
C28 C24 C25 C26 2.8(5) . . . . ?
C29 C24 C25 C26 175.9(4) . . . . ?
Ir1 C24 C25 C26 -60.9(3) . . . . ?
C28 C24 C25 C30 -171.2(4) . . . . ?
C29 C24 C25 C30 1.9(7) . . . . ?
Ir1 C24 C25 C30 125.1(5) . . . . ?
C28 C24 C25 Ir1 63.8(3) . . . . ?
C29 C24 C25 Ir1 -123.1(5) . . . . ?
C7 Ir1 C25 C26 104.0(5) . . . . ?
C24 Ir1 C25 C26 118.9(4) . . . . ?
C28 Ir1 C25 C26 79.9(3) . . . . ?
C27 Ir1 C25 C26 36.7(3) . . . . ?
P1 Ir1 C25 C26 -161.1(2) . . . . ?
Cl1 Ir1 C25 C26 -50.3(3) . . . . ?
C7 Ir1 C25 C24 -15.0(5) . . . . ?
C28 Ir1 C25 C24 -39.0(3) . . . . ?
C27 Ir1 C25 C24 -82.3(3) . . . . ?
P1 Ir1 C25 C24 80.0(3) . . . . ?
C26 Ir1 C25 C24 -118.9(4) . . . . ?
Cl1 Ir1 C25 C24 -169.2(2) . . . . ?
C7 Ir1 C25 C30 -132.3(5) . . . . ?
C24 Ir1 C25 C30 -117.3(5) . . . . ?
C28 Ir1 C25 C30 -156.4(5) . . . . ?
C27 Ir1 C25 C30 160.4(5) . . . . ?
P1 Ir1 C25 C30 -37.4(5) . . . . ?
C26 Ir1 C25 C30 123.7(6) . . . . ?
Cl1 Ir1 C25 C30 73.4(4) . . . . ?
C24 C25 C26 C27 -1.1(5) . . . . ?
C30 C25 C26 C27 172.8(4) . . . . ?
Ir1 C25 C26 C27 -58.8(3) . . . . ?
C24 C25 C26 C31 178.9(4) . . . . ?
C30 C25 C26 C31 -7.2(7) . . . . ?
Ir1 C25 C26 C31 121.2(4) . . . . ?
C24 C25 C26 Ir1 57.7(3) . . . . ?
C30 C25 C26 Ir1 -128.4(5) . . . . ?
C7 Ir1 C26 C25 -137.1(3) . . . . ?
C24 Ir1 C26 C25 -37.4(3) . . . . ?
C28 Ir1 C26 C25 -81.1(3) . . . . ?
C27 Ir1 C26 C25 -119.7(4) . . . . ?
P1 Ir1 C26 C25 27.9(3) . . . . ?
Cl1 Ir1 C26 C25 136.7(3) . . . . ?
C7 Ir1 C26 C27 -17.3(4) . . . . ?
C24 Ir1 C26 C27 82.3(3) . . . . ?
C28 Ir1 C26 C27 38.6(3) . . . . ?
P1 Ir1 C26 C27 147.7(2) . . . . ?
C25 Ir1 C26 C27 119.7(4) . . . . ?
Cl1 Ir1 C26 C27 -103.6(2) . . . . ?
C7 Ir1 C26 C31 99.8(5) . . . . ?
C24 Ir1 C26 C31 -160.6(5) . . . . ?
C28 Ir1 C26 C31 155.7(5) . . . . ?
C27 Ir1 C26 C31 117.1(5) . . . . ?
P1 Ir1 C26 C31 -95.2(4) . . . . ?
C25 Ir1 C26 C31 -123.2(5) . . . . ?
Cl1 Ir1 C26 C31 13.5(4) . . . . ?
C25 C26 C27 C28 -1.0(5) . . . . ?
C31 C26 C27 C28 178.9(4) . . . . ?
Ir1 C26 C27 C28 -61.9(3) . . . . ?
C25 C26 C27 C32 -173.4(4) . . . . ?
C31 C26 C27 C32 6.6(7) . . . . ?
Ir1 C26 C27 C32 125.7(5) . . . . ?
C25 C26 C27 Ir1 60.9(3) . . . . ?
C31 C26 C27 Ir1 -119.2(4) . . . . ?
C7 Ir1 C27 C28 -74.7(3) . . . . ?
C24 Ir1 C27 C28 38.3(3) . . . . ?
P1 Ir1 C27 C28 25.4(5) . . . . ?
C25 Ir1 C27 C28 81.1(3) . . . . ?
C26 Ir1 C27 C28 116.2(4) . . . . ?
Cl1 Ir1 C27 C28 -163.5(2) . . . . ?
C7 Ir1 C27 C26 169.1(3) . . . . ?
C24 Ir1 C27 C26 -77.9(3) . . . . ?
C28 Ir1 C27 C26 -116.2(4) . . . . ?
P1 Ir1 C27 C26 -90.8(4) . . . . ?
C25 Ir1 C27 C26 -35.1(2) . . . . ?
Cl1 Ir1 C27 C26 80.3(2) . . . . ?
C7 Ir1 C27 C32 46.8(4) . . . . ?
C24 Ir1 C27 C32 159.8(5) . . . . ?
C28 Ir1 C27 C32 121.5(5) . . . . ?
P1 Ir1 C27 C32 146.9(3) . . . . ?
C25 Ir1 C27 C32 -157.5(5) . . . . ?
C26 Ir1 C27 C32 -122.3(5) . . . . ?
Cl1 Ir1 C27 C32 -42.0(4) . . . . ?
C25 C24 C28 C27 -3.5(5) . . . . ?
C29 C24 C28 C27 -176.6(4) . . . . ?
Ir1 C24 C28 C27 62.9(3) . . . . ?
C25 C24 C28 C33 172.0(4) . . . . ?
C29 C24 C28 C33 -1.1(7) . . . . ?
Ir1 C24 C28 C33 -121.5(5) . . . . ?
C25 C24 C28 Ir1 -66.4(3) . . . . ?
C29 C24 C28 Ir1 120.5(5) . . . . ?
C26 C27 C28 C24 2.8(5) . . . . ?
C32 C27 C28 C24 174.9(4) . . . . ?
Ir1 C27 C28 C24 -61.9(3) . . . . ?
C26 C27 C28 C33 -172.9(4) . . . . ?
C32 C27 C28 C33 -0.7(7) . . . . ?
Ir1 C27 C28 C33 122.5(4) . . . . ?
C26 C27 C28 Ir1 64.7(3) . . . . ?
C32 C27 C28 Ir1 -123.2(5) . . . . ?
C7 Ir1 C28 C24 -131.5(3) . . . . ?
C27 Ir1 C28 C24 116.8(4) . . . . ?
P1 Ir1 C28 C24 -52.8(3) . . . . ?
C25 Ir1 C28 C24 38.4(3) . . . . ?
C26 Ir1 C28 C24 78.9(3) . . . . ?
Cl1 Ir1 C28 C24 140.5(2) . . . . ?
C7 Ir1 C28 C27 111.7(3) . . . . ?
C24 Ir1 C28 C27 -116.8(4) . . . . ?
P1 Ir1 C28 C27 -169.6(2) . . . . ?
C25 Ir1 C28 C27 -78.4(3) . . . . ?
C26 Ir1 C28 C27 -37.9(3) . . . . ?
Cl1 Ir1 C28 C27 23.7(3) . . . . ?
C7 Ir1 C28 C33 -8.8(5) . . . . ?
C24 Ir1 C28 C33 122.8(6) . . . . ?
C27 Ir1 C28 C33 -120.5(5) . . . . ?
P1 Ir1 C28 C33 70.0(5) . . . . ?
C25 Ir1 C28 C33 161.1(5) . . . . ?
C26 Ir1 C28 C33 -158.4(5) . . . . ?
Cl1 Ir1 C28 C33 -96.8(5) . . . . ?
